data_7212679
loop_
_publ_author_name
'Janczak, Jan'
'Kubiak, Ryszard'

_publ_section_title
;
 Pyrazine control of the supramolecular chemistry of iron(ii) and
 cobalt(ii) phthalocyanines
;
_journal_issue 11
_journal_name_full CrystEngComm
_journal_page_first 3599
_journal_paper_doi 10.1039/c003440a
_journal_volume 12
_journal_year 2010
_chemical_formula_moiety 'C68 H36 Co2 N18, C40 H24 Co N12'
_chemical_formula_sum 'C108 H60 Co3 N30'
_chemical_formula_weight 1954.65
_chemical_name_systematic
;
?
;
_space_group_IT_number 2
_symmetry_cell_setting triclinic
_symmetry_space_group_name_Hall '-P 1'
_symmetry_space_group_name_H-M 'P -1'
_atom_sites_solution_hydrogens geom
_atom_sites_solution_primary direct
_atom_sites_solution_secondary difmap
_audit_creation_method SHELXL-97
_cell_angle_alpha 103.62(2)
_cell_angle_beta 98.36(1)
_cell_angle_gamma 94.92(1)
_cell_formula_units_Z 1
_cell_length_a 11.597(2)
_cell_length_b 13.436(3)
_cell_length_c 14.524(3)
_cell_measurement_reflns_used 1276
_cell_measurement_temperature 295(2)
_cell_measurement_theta_max 28.18
_cell_measurement_theta_min 2.93
_cell_volume 2159.1(8)
_computing_cell_refinement
;
Oxford Diffraction Poland (2006). CrysAlis Red, Version 171.32.6
;
_computing_data_collection
;
Oxford Diffraction Poland (2006). CrysAlis CCD, Version 171.32.6
;
_computing_data_reduction
;
Oxford Diffraction Poland (2006). CrysAlis Red, Version 171.32.6
;
_computing_molecular_graphics
;
Brandenburg & Putz (2006). Diamond 3.0. Crystal and Molecular
Structure Visualisation, University of Bonn, Germany
;
_computing_publication_material 'SHELXL-97 (Sheldrick, 1997)'
_computing_structure_refinement 'SHELXL-97 (Sheldrick, 1997)'
_computing_structure_solution 'SHELXS-97 (Sheldrick, 1990)'
_diffrn_ambient_temperature 295(2)
_diffrn_detector_area_resol_mean '1024x1024 with blocks 2x2'
_diffrn_measured_fraction_theta_full 0.981
_diffrn_measured_fraction_theta_max 0.894
_diffrn_measurement_device_type 'KUMA KM-4 with area CCD detector'
_diffrn_measurement_method \w-scan
_diffrn_radiation_monochromator graphite
_diffrn_radiation_source 'fine-focus sealed tube'
_diffrn_radiation_type MoK\a
_diffrn_radiation_wavelength 0.71073
_diffrn_reflns_av_R_equivalents 0.0399
_diffrn_reflns_av_sigmaI/netI 0.1129
_diffrn_reflns_limit_h_max 12
_diffrn_reflns_limit_h_min -15
_diffrn_reflns_limit_k_max 17
_diffrn_reflns_limit_k_min -16
_diffrn_reflns_limit_l_max 19
_diffrn_reflns_limit_l_min -18
_diffrn_reflns_number 24306
_diffrn_reflns_theta_full 27.00
_diffrn_reflns_theta_max 28.18
_diffrn_reflns_theta_min 2.93
_exptl_absorpt_coefficient_mu 0.644
_exptl_absorpt_correction_T_max 0.854
_exptl_absorpt_correction_T_min 0.778
_exptl_absorpt_correction_type numerical
_exptl_absorpt_process_details
;
Oxford Diffraction Poland (2006). CrysAlis Red, Version 171.32.6
;
_exptl_crystal_colour violet
_exptl_crystal_density_diffrn 1.503
_exptl_crystal_density_meas 1.50
_exptl_crystal_density_method floatation
_exptl_crystal_description paralellepiped
_exptl_crystal_F_000 999
_exptl_crystal_size_max 0.42
_exptl_crystal_size_mid 0.35
_exptl_crystal_size_min 0.27
_refine_diff_density_max 0.535
_refine_diff_density_min -0.394
_refine_diff_density_rms 0.047
_refine_ls_extinction_method none
_refine_ls_goodness_of_fit_ref 0.964
_refine_ls_hydrogen_treatment constr
_refine_ls_matrix_type full
_refine_ls_number_parameters 637
_refine_ls_number_reflns 9493
_refine_ls_number_restraints 0
_refine_ls_restrained_S_all 0.964
_refine_ls_R_factor_all 0.0986
_refine_ls_R_factor_gt 0.0356
_refine_ls_shift/su_max 0.001
_refine_ls_shift/su_mean 0.000
_refine_ls_structure_factor_coef Fsqd
_refine_ls_weighting_details 'calc w=1/[\s^2^(Fo^2^)+(0.0074P)^2^] where P=(Fo^2^+2Fc^2^)/3'
_refine_ls_weighting_scheme calc
_refine_ls_wR_factor_gt 0.0449
_refine_ls_wR_factor_ref 0.0480
_reflns_number_gt 5697
_reflns_number_total 9493
_reflns_threshold_expression I>2\s(I)
_cod_data_source_file c003440a.txt
_cod_data_source_block Co_Comp_III
_cod_database_code 7212679

loop_
_symmetry_equiv_pos_as_xyz
'x, y, z'
'-x, -y, -z'

loop_
_atom_site_label
_atom_site_type_symbol
_atom_site_fract_x
_atom_site_fract_y
_atom_site_fract_z
_atom_site_U_iso_or_equiv
_atom_site_adp_type
_atom_site_occupancy
_atom_site_symmetry_multiplicity
_atom_site_calc_flag
_atom_site_refinement_flags
Co1 Co 0.0000 0.0000 0.0000 0.03555(13) Uani 1 2 d S
N1 N -0.06965(14) -0.08846(11) 0.06866(11) 0.0318(4) Uani 1 1 d .
N2 N 0.10326(16) -0.13036(12) 0.15934(11) 0.0324(5) Uani 1 1 d .
N3 N 0.15280(13) -0.01583(11) 0.06106(11) 0.0315(4) Uani 1 1 d .
N4 N 0.27564(14) 0.09208(13) -0.00784(13) 0.0366(5) Uani 1 1 d .
C1 C -0.1880(2) -0.11853(15) 0.06138(14) 0.0320(6) Uani 1 1 d .
C2 C -0.20560(19) -0.18768(14) 0.12282(14) 0.0305(6) Uani 1 1 d .
C3 C -0.30630(19) -0.23857(15) 0.14029(14) 0.0387(6) Uani 1 1 d .
H3 H -0.3807 -0.2300 0.1117 0.046 Uiso 1 1 calc R
C4 C -0.2916(2) -0.30271(15) 0.20198(15) 0.0438(6) Uani 1 1 d .
H4 H -0.3574 -0.3370 0.2160 0.053 Uiso 1 1 calc R
C5 C -0.1803(2) -0.31678(15) 0.24341(15) 0.0451(7) Uani 1 1 d .
H5 H -0.1733 -0.3617 0.2833 0.054 Uiso 1 1 calc R
C6 C -0.07957(19) -0.26551(15) 0.22675(14) 0.0395(6) Uani 1 1 d .
H6 H -0.0052 -0.2745 0.2551 0.047 Uiso 1 1 calc R
C7 C -0.09438(18) -0.20011(14) 0.16582(14) 0.0300(5) Uani 1 1 d .
C8 C -0.01139(19) -0.13689(15) 0.13149(14) 0.0312(5) Uani 1 1 d .
C9 C 0.17834(19) -0.07302(15) 0.12667(14) 0.0310(5) Uani 1 1 d .
C10 C 0.30402(18) -0.06313(15) 0.15787(14) 0.0288(5) Uani 1 1 d .
C11 C 0.3731(2) -0.10692(15) 0.22107(14) 0.0359(6) Uani 1 1 d .
H11 H 0.3398 -0.1508 0.2536 0.043 Uiso 1 1 calc R
C12 C 0.4935(2) -0.08175(16) 0.23295(15) 0.0424(6) Uani 1 1 d .
H12 H 0.5425 -0.1093 0.2745 0.051 Uiso 1 1 calc R
C13 C 0.54264(19) -0.01620(16) 0.18419(15) 0.0449(6) Uani 1 1 d .
H13 H 0.6239 -0.0009 0.1939 0.054 Uiso 1 1 calc R
C14 C 0.47407(19) 0.02685(16) 0.12167(15) 0.0433(6) Uani 1 1 d .
H14 H 0.5075 0.0711 0.0896 0.052 Uiso 1 1 calc R
C15 C 0.35374(19) 0.00160(15) 0.10870(15) 0.0321(6) Uani 1 1 d .
C16 C 0.25858(19) 0.03064(15) 0.04935(14) 0.0318(5) Uani 1 1 d .
N5 N 0.00015(16) 0.14889(15) 0.13061(15) 0.0483(5) Uani 1 1 d .
C17 C -0.0217(2) 0.2403(2) 0.1163(2) 0.0677(8) Uani 1 1 d .
H17 H -0.0404 0.2467 0.0536 0.081 Uiso 1 1 calc R
C18 C -0.0175(2) 0.3256(2) 0.1918(3) 0.0701(9) Uani 1 1 d .
H18 H -0.0340 0.3876 0.1780 0.085 Uiso 1 1 calc R
N6 N 0.0089(2) 0.3234(2) 0.2820(2) 0.0760(8) Uani 1 1 d .
C19 C 0.0297(3) 0.2322(3) 0.2954(2) 0.0636(12) Uani 1 1 d .
H19 H 0.0478 0.2256 0.3580 0.076 Uiso 1 1 calc R
C20 C 0.0259(3) 0.1470(2) 0.2207(2) 0.0677(10) Uani 1 1 d .
H20 H 0.0423 0.0851 0.2348 0.079 Uiso 1 1 calc R
Co1B Co 0.29954(2) 0.59114(2) 0.50201(2) 0.02964(9) Uani 1 1 d .
N1B N 0.25841(13) 0.72766(12) 0.51032(12) 0.0297(4) Uani 1 1 d .
N2B N 0.27010(14) 0.79131(13) 0.68216(13) 0.0354(5) Uani 1 1 d .
N3B N 0.33353(13) 0.62161(12) 0.63975(11) 0.0288(4) Uani 1 1 d .
N4B N 0.40959(14) 0.46551(13) 0.66289(13) 0.0329(5) Uani 1 1 d .
N5B N 0.35692(13) 0.46003(11) 0.49434(12) 0.0274(4) Uani 1 1 d .
N6B N 0.32927(14) 0.39028(13) 0.32193(12) 0.0356(5) Uani 1 1 d .
N7B N 0.27996(13) 0.56474(12) 0.36468(11) 0.0282(4) Uani 1 1 d .
N8B N 0.21829(14) 0.72558(13) 0.34242(13) 0.0342(5) Uani 1 1 d .
C1B C 0.22789(17) 0.77029(16) 0.43518(16) 0.0316(5) Uani 1 1 d .
C2B C 0.20162(17) 0.87451(16) 0.46958(16) 0.0344(6) Uani 1 1 d .
C3B C 0.17062(19) 0.94947(18) 0.42225(17) 0.0519(7) Uani 1 1 d .
H3B H 0.1620 0.9367 0.3557 0.062 Uiso 1 1 calc R
C4B C 0.1532(2) 1.0431(2) 0.4777(2) 0.0692(8) Uani 1 1 d .
H4B H 0.1339 1.0952 0.4482 0.083 Uiso 1 1 calc R
C5B C 0.1637(2) 1.06153(18) 0.5767(2) 0.0636(8) Uani 1 1 d .
H5B H 0.1506 1.1256 0.6121 0.076 Uiso 1 1 calc R
C6B C 0.19318(18) 0.98664(17) 0.62416(16) 0.0505(7) Uani 1 1 d .
H6B H 0.1991 0.9989 0.6905 0.061 Uiso 1 1 calc R
C7B C 0.21353(17) 0.89279(16) 0.56891(16) 0.0343(6) Uani 1 1 d .
C8B C 0.24956(17) 0.79999(16) 0.59279(17) 0.0323(6) Uani 1 1 d .
C9B C 0.31157(17) 0.70869(17) 0.70320(16) 0.0318(6) Uani 1 1 d .
C10B C 0.34108(17) 0.69963(16) 0.80116(16) 0.0328(6) Uani 1 1 d .
C11B C 0.33169(18) 0.76381(16) 0.88907(16) 0.0424(6) Uani 1 1 d .
H11B H 0.3006 0.8259 0.8929 0.051 Uiso 1 1 calc R
C12B C 0.3703(2) 0.73185(19) 0.97054(16) 0.0548(7) Uani 1 1 d .
H12B H 0.3641 0.7727 1.0305 0.066 Uiso 1 1 calc R
C13B C 0.4189(2) 0.63846(19) 0.96460(17) 0.0534(7) Uani 1 1 d .
H13B H 0.4451 0.6189 1.0206 0.064 Uiso 1 1 calc R
C14B C 0.42806(18) 0.57637(17) 0.87749(17) 0.0453(6) Uani 1 1 d .
H14B H 0.4609 0.5150 0.8733 0.054 Uiso 1 1 calc R
C15B C 0.38701(18) 0.60733(16) 0.79578(16) 0.0333(6) Uani 1 1 d .
C16B C 0.37967(17) 0.55938(17) 0.69407(15) 0.0303(5) Uani 1 1 d .
C17B C 0.39821(17) 0.42091(15) 0.57024(16) 0.0287(5) Uani 1 1 d .
C18B C 0.42874(17) 0.31754(16) 0.53495(16) 0.0303(5) Uani 1 1 d .
C19B C 0.47243(17) 0.24684(17) 0.58282(16) 0.0396(6) Uani 1 1 d .
H19B H 0.4891 0.2620 0.6496 0.048 Uiso 1 1 calc R
C20B C 0.48979(19) 0.15318(17) 0.52654(19) 0.0482(7) Uani 1 1 d .
H20B H 0.5182 0.1037 0.5560 0.058 Uiso 1 1 calc R
C21B C 0.46583(19) 0.13093(16) 0.42663(18) 0.0494(7) Uani 1 1 d .
H21B H 0.4793 0.0672 0.3910 0.059 Uiso 1 1 calc R
C22B C 0.42247(18) 0.20124(16) 0.37911(16) 0.0440(6) Uani 1 1 d .
H22B H 0.4062 0.1861 0.3123 0.053 Uiso 1 1 calc R
C23B C 0.40419(17) 0.29555(16) 0.43556(16) 0.0336(6) Uani 1 1 d .
C24B C 0.35987(17) 0.38541(16) 0.41171(16) 0.0302(6) Uani 1 1 d .
C25B C 0.29171(17) 0.47442(17) 0.30138(15) 0.0313(6) Uani 1 1 d .
C26B C 0.25764(17) 0.48156(16) 0.20305(16) 0.0328(6) Uani 1 1 d .
C27B C 0.24938(19) 0.41178(17) 0.11491(17) 0.0469(6) Uani 1 1 d .
H27B H 0.2724 0.3464 0.1105 0.056 Uiso 1 1 calc R
C28B C 0.2061(2) 0.44205(19) 0.03423(16) 0.0554(7) Uani 1 1 d .
H28B H 0.1987 0.3961 -0.0258 0.067 Uiso 1 1 calc R
C29B C 0.1727(2) 0.54086(19) 0.04060(17) 0.0564(7) Uani 1 1 d .
H29B H 0.1436 0.5597 -0.0152 0.068 Uiso 1 1 calc R
C30B C 0.18246(19) 0.61003(17) 0.12797(16) 0.0460(6) Uani 1 1 d .
H30B H 0.1613 0.6760 0.1324 0.055 Uiso 1 1 calc R
C31B C 0.22478(17) 0.57914(16) 0.20968(15) 0.0332(6) Uani 1 1 d .
C32B C 0.24146(17) 0.62971(16) 0.31096(15) 0.0306(5) Uani 1 1 d .
N9B N 0.11721(14) 0.53323(12) 0.49820(11) 0.0314(4) Uani 1 1 d .
C33B C 0.0275(2) 0.56644(17) 0.45097(16) 0.0487(7) Uani 1 1 d .
H33B H 0.0429 0.6135 0.4151 0.058 Uiso 1 1 calc R
C34B C 0.0879(2) 0.46676(17) 0.54649(16) 0.0471(7) Uani 1 1 d .
H34B H 0.1474 0.4408 0.5805 0.056 Uiso 1 1 calc R

loop_
_atom_site_aniso_label
_atom_site_aniso_U_11
_atom_site_aniso_U_22
_atom_site_aniso_U_33
_atom_site_aniso_U_23
_atom_site_aniso_U_13
_atom_site_aniso_U_12
Co1 0.0307(3) 0.0380(3) 0.0443(3) 0.0217(2) 0.0071(2) 0.0061(2)
N1 0.0293(12) 0.0332(11) 0.0366(11) 0.0154(9) 0.0063(9) 0.0048(9)
N2 0.0328(12) 0.0340(11) 0.0335(11) 0.0144(9) 0.0056(10) 0.0043(10)
N3 0.0274(12) 0.0348(11) 0.0374(11) 0.0193(9) 0.0051(9) 0.0049(9)
N4 0.0292(12) 0.0379(11) 0.0467(12) 0.0181(10) 0.0060(10) 0.0053(9)
C1 0.0333(16) 0.0294(13) 0.0383(14) 0.0142(11) 0.0107(12) 0.0075(12)
C2 0.0304(15) 0.0280(13) 0.0353(14) 0.0098(11) 0.0105(12) 0.0028(11)
C3 0.0369(15) 0.0349(14) 0.0468(15) 0.0116(12) 0.0125(12) 0.0057(12)
C4 0.0492(18) 0.0405(15) 0.0443(15) 0.0132(13) 0.0174(13) -0.0032(13)
C5 0.0590(18) 0.0368(16) 0.0452(16) 0.0199(13) 0.0147(15) 0.0018(14)
C6 0.0445(16) 0.0417(14) 0.0356(15) 0.0161(12) 0.0054(12) 0.0073(12)
C7 0.0349(15) 0.0274(12) 0.0304(13) 0.0085(11) 0.0116(11) 0.0051(11)
C8 0.0321(15) 0.0331(13) 0.0318(14) 0.0140(11) 0.0057(12) 0.0064(12)
C9 0.0333(15) 0.0295(13) 0.0317(13) 0.0100(11) 0.0060(11) 0.0057(11)
C10 0.0290(15) 0.0296(13) 0.0282(13) 0.0078(11) 0.0038(11) 0.0057(11)
C11 0.0399(16) 0.0370(14) 0.0324(14) 0.0086(12) 0.0080(12) 0.0102(12)
C12 0.0382(17) 0.0511(16) 0.0377(15) 0.0104(13) 0.0008(13) 0.0159(13)
C13 0.0304(15) 0.0573(16) 0.0483(15) 0.0180(14) 0.0021(12) 0.0085(13)
C14 0.0359(16) 0.0506(16) 0.0477(16) 0.0212(13) 0.0082(13) 0.0020(13)
C15 0.0270(15) 0.0333(14) 0.0365(14) 0.0097(12) 0.0038(12) 0.0068(11)
C16 0.0319(15) 0.0301(13) 0.0361(14) 0.0134(12) 0.0053(12) 0.0047(11)
N5 0.0483(13) 0.0505(14) 0.0498(15) 0.0102(12) 0.0151(11) 0.0122(11)
C17 0.0780(17) 0.0620(18) 0.0680(18) 0.0222(19) 0.0121(17) 0.0214(17)
C18 0.0760(18) 0.0620(18) 0.0720(19) 0.005(2) 0.009(2) 0.0201(17)
N6 0.0745(19) 0.0710(18) 0.0750(17) 0.0071(17) 0.0149(16) 0.0124(15)
C19 0.0700(23) 0.0720(23) 0.0510(18) 0.0090(19) 0.014(2) 0.030(3)
C20 0.0760(23) 0.0620(22) 0.0610(18) 0.0098(19) 0.011(2) 0.017(2)
Co1B 0.0316(2) 0.02881(18) 0.02931(18) 0.00773(14) 0.00632(15) 0.00485(15)
N1B 0.0319(11) 0.0298(11) 0.0288(11) 0.0083(10) 0.0070(9) 0.0061(9)
N2B 0.0380(12) 0.0325(12) 0.0346(12) 0.0051(10) 0.0059(10) 0.0080(9)
N3B 0.0296(11) 0.0277(11) 0.0280(11) 0.0045(9) 0.0049(9) 0.0053(9)
N4B 0.0336(12) 0.0308(12) 0.0338(12) 0.0076(10) 0.0056(10) 0.0040(9)
N5B 0.0300(11) 0.0246(10) 0.0282(11) 0.0074(9) 0.0053(9) 0.0034(8)
N6B 0.0399(12) 0.0322(12) 0.0343(12) 0.0052(10) 0.0080(10) 0.0077(9)
N7B 0.0336(12) 0.0265(11) 0.0251(11) 0.0069(9) 0.0055(9) 0.0052(9)
N8B 0.0381(12) 0.0309(12) 0.0352(12) 0.0096(10) 0.0082(10) 0.0065(9)
C1B 0.0338(14) 0.0284(14) 0.0317(15) 0.0070(13) 0.0039(12) 0.0040(11)
C2B 0.0347(15) 0.0288(14) 0.0394(16) 0.0076(12) 0.0042(12) 0.0083(11)
C3B 0.0690(19) 0.0395(16) 0.0458(17) 0.0083(14) 0.0032(14) 0.0177(14)
C4B 0.0800(18) 0.0586(18) 0.0700(17) 0.0138(17) 0.0036(18) 0.0355(16)
C5B 0.0740(18) 0.0544(17) 0.0560(18) 0.0007(16) 0.0002(16) 0.0307(15)
C6B 0.0621(18) 0.0433(16) 0.0398(16) 0.0002(14) 0.0020(13) 0.0207(14)
C7B 0.0365(15) 0.0313(14) 0.0337(15) 0.0053(13) 0.0034(12) 0.0100(11)
C8B 0.0315(15) 0.0329(14) 0.0315(15) 0.0045(13) 0.0065(12) 0.0067(11)
C9B 0.0313(14) 0.0314(14) 0.0311(15) 0.0066(13) 0.0048(11) 0.0006(11)
C10B 0.0368(15) 0.0321(15) 0.0261(15) 0.0026(12) 0.0051(12) 0.0005(11)
C11B 0.0523(17) 0.0388(15) 0.0328(15) 0.0013(13) 0.0091(13) 0.0052(12)
C12B 0.0670(17) 0.0526(18) 0.0370(16) 0.0015(14) 0.0095(14) -0.0024(15)
C13B 0.0720(18) 0.0484(18) 0.0378(16) 0.0104(14) 0.0052(14) 0.0022(15)
C14B 0.0521(17) 0.0395(16) 0.0401(17) 0.0074(14) -0.0001(14) 0.0028(13)
C15B 0.0345(15) 0.0346(15) 0.0280(15) 0.0049(12) 0.0037(12) 0.0001(11)
C16B 0.0270(14) 0.0297(14) 0.0316(15) 0.0053(13) 0.0024(11) 0.0007(11)
C17B 0.0273(13) 0.0309(14) 0.0274(14) 0.0057(12) 0.0064(11) 0.0029(10)
C18B 0.0320(14) 0.0266(13) 0.0349(15) 0.0095(12) 0.0103(11) 0.0057(11)
C19B 0.0406(16) 0.0360(15) 0.0458(16) 0.0130(13) 0.0111(12) 0.0108(12)
C20B 0.0589(18) 0.0332(15) 0.0613(19) 0.0212(14) 0.0170(15) 0.0168(13)
C21B 0.0701(19) 0.0308(15) 0.0520(18) 0.0112(14) 0.0181(15) 0.0172(13)
C22B 0.0565(17) 0.0335(15) 0.0402(15) 0.0023(13) 0.0128(13) 0.0082(12)
C23B 0.0335(14) 0.0279(14) 0.0389(15) 0.0059(13) 0.0084(12) 0.0043(11)
C24B 0.0319(15) 0.0269(14) 0.0313(15) 0.0052(13) 0.0075(12) 0.0029(11)
C25B 0.0327(15) 0.0342(15) 0.0289(15) 0.0088(13) 0.0093(11) 0.0050(11)
C26B 0.0400(15) 0.0318(15) 0.0261(14) 0.0048(12) 0.0076(12) 0.0062(12)
C27B 0.0679(18) 0.0371(15) 0.0382(16) 0.0096(14) 0.0121(14) 0.0154(13)
C28B 0.0730(18) 0.0526(18) 0.0366(15) 0.0038(14) 0.0111(14) 0.0142(15)
C29B 0.0740(18) 0.0547(19) 0.0401(16) 0.0087(15) 0.0064(14) 0.0186(16)
C30B 0.0653(18) 0.0411(16) 0.0365(16) 0.0140(14) 0.0121(14) 0.0151(13)
C31B 0.0410(15) 0.0326(14) 0.0273(14) 0.0073(12) 0.0098(12) 0.0049(11)
C32B 0.0338(14) 0.0298(14) 0.0286(14) 0.0077(12) 0.0068(11) 0.0035(11)
N9B 0.0315(12) 0.0345(11) 0.0306(11) 0.0137(9) 0.0045(9) 0.0031(9)
C33B 0.0389(17) 0.0608(17) 0.0605(18) 0.0442(15) 0.0095(14) 0.0016(14)
C34B 0.0349(16) 0.0564(17) 0.0600(18) 0.0379(15) 0.0027(13) 0.0075(13)

loop_
_atom_type_symbol
_atom_type_description
_atom_type_scat_dispersion_real
_atom_type_scat_dispersion_imag
_atom_type_scat_source
C C 0.0033 0.0016 'International Tables Vol C Tables 4.2.6.8 and 6.1.1.4'
H H 0.0000 0.0000 'International Tables Vol C Tables 4.2.6.8 and 6.1.1.4'
N N 0.0061 0.0033 'International Tables Vol C Tables 4.2.6.8 and 6.1.1.4'
Co Co 0.3494 0.9721 'International Tables Vol C Tables 4.2.6.8 and 6.1.1.4'

loop_
_geom_angle_atom_site_label_1
_geom_angle_atom_site_label_2
_geom_angle_atom_site_label_3
_geom_angle
_geom_angle_site_symmetry_1
_geom_angle_site_symmetry_3
_geom_angle_publ_flag
N3 Co1 N3 180.00(11) 2 . y
N3 Co1 N1 90.27(7) 2 . y
N3 Co1 N1 89.73(7) . . y
N3 Co1 N1 89.73(7) 2 2 y
N3 Co1 N1 90.27(7) . 2 y
N1 Co1 N1 180.00(11) . 2 y
N3 Co1 N5 88.21(7) 2 2 y
N3 Co1 N5 91.79(7) . 2 y
N1 Co1 N5 89.20(7) . 2 y
N1 Co1 N5 90.80(7) 2 2 y
N3 Co1 N5 91.79(7) 2 . y
N3 Co1 N5 88.21(7) . . y
N1 Co1 N5 90.80(7) . . y
N1 Co1 N5 89.20(7) 2 . y
N5 Co1 N5 180.00(13) 2 . y
C8 N1 C1 106.91(16) . . ?
C8 N1 Co1 126.75(14) . . ?
C1 N1 Co1 126.30(13) . . ?
C8 N2 C9 121.56(18) . . ?
C9 N3 C16 106.77(16) . . ?
C9 N3 Co1 126.90(14) . . ?
C16 N3 Co1 126.31(13) . . ?
C1 N4 C16 122.11(18) 2 . ?
N4 C1 N1 127.56(19) 2 . ?
N4 C1 C2 122.6(2) 2 . ?
N1 C1 C2 109.86(18) . . ?
C3 C2 C7 121.41(19) . . ?
C3 C2 C1 132.1(2) . . ?
C7 C2 C1 106.46(19) . . ?
C4 C3 C2 117.3(2) . . ?
C4 C3 H3 121.3 . . ?
C2 C3 H3 121.3 . . ?
C3 C4 C5 121.2(2) . . ?
C3 C4 H4 119.4 . . ?
C5 C4 H4 119.4 . . ?
C6 C5 C4 121.6(2) . . ?
C6 C5 H5 119.2 . . ?
C4 C5 H5 119.2 . . ?
C5 C6 C7 117.1(2) . . ?
C5 C6 H6 121.4 . . ?
C7 C6 H6 121.4 . . ?
C6 C7 C2 121.3(2) . . ?
C6 C7 C8 132.3(2) . . ?
C2 C7 C8 106.44(18) . . ?
N2 C8 N1 127.54(19) . . ?
N2 C8 C7 122.15(18) . . ?
N1 C8 C7 110.31(18) . . ?
N2 C9 N3 127.5(2) . . ?
N2 C9 C10 122.36(19) . . ?
N3 C9 C10 110.15(18) . . ?
C15 C10 C11 121.6(2) . . ?
C15 C10 C9 106.19(18) . . ?
C11 C10 C9 132.2(2) . . ?
C12 C11 C10 116.7(2) . . ?
C12 C11 H11 121.6 . . ?
C10 C11 H11 121.6 . . ?
C11 C12 C13 121.3(2) . . ?
C11 C12 H12 119.3 . . ?
C13 C12 H12 119.3 . . ?
C14 C13 C12 121.8(2) . . ?
C14 C13 H13 119.1 . . ?
C12 C13 H13 119.1 . . ?
C13 C14 C15 117.4(2) . . ?
C13 C14 H14 121.3 . . ?
C15 C14 H14 121.3 . . ?
C14 C15 C10 121.1(2) . . ?
C14 C15 C16 131.9(2) . . ?
C10 C15 C16 106.94(19) . . ?
N4 C16 N3 127.43(19) . . ?
N4 C16 C15 122.62(19) . . ?
N3 C16 C15 109.94(18) . . ?
C20 N5 C17 115.0(2) . . ?
C20 N5 Co1 122.51(18) . . ?
C17 N5 Co1 122.46(18) . . ?
N5 C17 C18 121.8(3) . . ?
N5 C17 H17 119.1 . . ?
C18 C17 H17 119.1 . . ?
N6 C18 C17 123.0(3) . . ?
N6 C18 H18 118.5 . . ?
C17 C18 H18 118.5 . . ?
C18 N6 C19 114.7(3) . . ?
N6 C19 C20 122.7(3) . . ?
N6 C19 H19 118.6 . . ?
C20 C19 H19 118.6 . . ?
N5 C20 C19 122.8(3) . . ?
N5 C20 H20 118.6 . . ?
C19 C20 H20 118.6 . . ?
N1B Co1B N7B 90.38(8) . . ?
N1B Co1B N3B 89.76(8) . . ?
N7B Co1B N3B 174.91(7) . . ?
N1B Co1B N5B 174.19(7) . . ?
N7B Co1B N5B 89.46(7) . . ?
N3B Co1B N5B 89.88(8) . . ?
N1B Co1B N9B 90.62(7) . . ?
N7B Co1B N9B 92.72(7) . . ?
N3B Co1B N9B 92.36(7) . . ?
N5B Co1B N9B 95.18(7) . . ?
C1B N1B C8B 106.90(17) . . ?
C1B N1B Co1B 126.45(15) . . ?
C8B N1B Co1B 126.61(14) . . ?
C8B N2B C9B 121.43(19) . . ?
C16B N3B C9B 106.59(17) . . ?
C16B N3B Co1B 126.81(14) . . ?
C9B N3B Co1B 126.54(14) . . ?
C17B N4B C16B 121.56(18) . . ?
C17B N5B C24B 106.82(17) . . ?
C17B N5B Co1B 126.52(14) . . ?
C24B N5B Co1B 126.60(14) . . ?
C24B N6B C25B 121.24(18) . . ?
C32B N7B C25B 106.75(17) . . ?
C32B N7B Co1B 126.14(14) . . ?
C25B N7B Co1B 126.88(14) . . ?
C1B N8B C32B 122.11(18) . . ?
N8B C1B N1B 127.25(19) . . ?
N8B C1B C2B 122.18(19) . . ?
N1B C1B C2B 110.53(19) . . ?
C7B C2B C3B 121.6(2) . . ?
C7B C2B C1B 106.23(19) . . ?
C3B C2B C1B 132.2(2) . . ?
C4B C3B C2B 117.3(2) . . ?
C4B C3B H3B 121.3 . . ?
C2B C3B H3B 121.3 . . ?
C3B C4B C5B 121.4(2) . . ?
C3B C4B H4B 119.3 . . ?
C5B C4B H4B 119.3 . . ?
C4B C5B C6B 121.5(2) . . ?
C4B C5B H5B 119.3 . . ?
C6B C5B H5B 119.3 . . ?
C7B C6B C5B 117.4(2) . . ?
C7B C6B H6B 121.3 . . ?
C5B C6B H6B 121.3 . . ?
C6B C7B C2B 120.7(2) . . ?
C6B C7B C8B 132.9(2) . . ?
C2B C7B C8B 106.35(19) . . ?
N2B C8B N1B 127.66(19) . . ?
N2B C8B C7B 122.4(2) . . ?
N1B C8B C7B 109.94(19) . . ?
N2B C9B N3B 127.3(2) . . ?
N2B C9B C10B 122.6(2) . . ?
N3B C9B C10B 110.10(19) . . ?
C15B C10B C11B 121.1(2) . . ?
C15B C10B C9B 106.6(2) . . ?
C11B C10B C9B 132.3(2) . . ?
C12B C11B C10B 117.3(2) . . ?
C12B C11B H11B 121.3 . . ?
C10B C11B H11B 121.3 . . ?
C11B C12B C13B 121.2(2) . . ?
C11B C12B H12B 119.4 . . ?
C13B C12B H12B 119.4 . . ?
C14B C13B C12B 120.7(2) . . ?
C14B C13B H13B 119.7 . . ?
C12B C13B H13B 119.7 . . ?
C13B C14B C15B 118.1(2) . . ?
C13B C14B H14B 121.0 . . ?
C15B C14B H14B 121.0 . . ?
C10B C15B C14B 121.5(2) . . ?
C10B C15B C16B 106.2(2) . . ?
C14B C15B C16B 132.3(2) . . ?
N4B C16B N3B 127.4(2) . . ?
N4B C16B C15B 122.00(19) . . ?
N3B C16B C15B 110.48(18) . . ?
N4B C17B N5B 127.75(19) . . ?
N4B C17B C18B 122.24(19) . . ?
N5B C17B C18B 110.01(18) . . ?
C23B C18B C19B 121.9(2) . . ?
C23B C18B C17B 106.42(18) . . ?
C19B C18B C17B 131.7(2) . . ?
C20B C19B C18B 116.8(2) . . ?
C20B C19B H19B 121.6 . . ?
C18B C19B H19B 121.6 . . ?
C19B C20B C21B 121.5(2) . . ?
C19B C20B H20B 119.2 . . ?
C21B C20B H20B 119.2 . . ?
C22B C21B C20B 121.6(2) . . ?
C22B C21B H21B 119.2 . . ?
C20B C21B H21B 119.2 . . ?
C21B C22B C23B 117.0(2) . . ?
C21B C22B H22B 121.5 . . ?
C23B C22B H22B 121.5 . . ?
C18B C23B C22B 121.1(2) . . ?
C18B C23B C24B 106.53(19) . . ?
C22B C23B C24B 132.3(2) . . ?
N6B C24B N5B 127.72(19) . . ?
N6B C24B C23B 122.1(2) . . ?
N5B C24B C23B 110.21(19) . . ?
N6B C25B N7B 127.55(19) . . ?
N6B C25B C26B 122.2(2) . . ?
N7B C25B C26B 110.24(18) . . ?
C31B C26B C27B 121.2(2) . . ?
C31B C26B C25B 105.9(2) . . ?
C27B C26B C25B 132.8(2) . . ?
C28B C27B C26B 117.8(2) . . ?
C28B C27B H27B 121.1 . . ?
C26B C27B H27B 121.1 . . ?
C27B C28B C29B 121.2(2) . . ?
C27B C28B H28B 119.4 . . ?
C29B C28B H28B 119.4 . . ?
C30B C29B C28B 120.7(2) . . ?
C30B C29B H29B 119.6 . . ?
C28B C29B H29B 119.6 . . ?
C29B C30B C31B 118.2(2) . . ?
C29B C30B H30B 120.9 . . ?
C31B C30B H30B 120.9 . . ?
C26B C31B C30B 120.9(2) . . ?
C26B C31B C32B 106.54(19) . . ?
C30B C31B C32B 132.5(2) . . ?
N8B C32B N7B 127.48(19) . . ?
N8B C32B C31B 121.99(19) . . ?
N7B C32B C31B 110.51(18) . . ?
C34B N9B C33B 115.10(17) . . ?
C34B N9B Co1B 122.16(15) . . ?
C33B N9B Co1B 122.65(15) . . ?
N9B C33B C34B 122.04(19) . 2_566 ?
N9B C33B H33B 119.0 . . ?
C34B C33B H33B 119.0 2_566 . ?
N9B C34B C33B 122.86(19) . 2_566 ?
N9B C34B H34B 118.6 . . ?
C33B C34B H34B 118.6 2_566 . ?

loop_
_geom_bond_atom_site_label_1
_geom_bond_atom_site_label_2
_geom_bond_distance
_geom_bond_site_symmetry_2
_geom_bond_publ_flag
Co1 N3 1.9152(16) 2 y
Co1 N3 1.9152(16) . y
Co1 N1 1.9202(16) . y
Co1 N1 1.9203(16) 2 y
Co1 N5 2.411(2) 2 y
Co1 N5 2.411(2) . y
N1 C8 1.374(2) . ?
N1 C1 1.379(2) . ?
N2 C8 1.321(2) . ?
N2 C9 1.324(2) . ?
N3 C9 1.374(2) . ?
N3 C16 1.379(2) . ?
N4 C1 1.313(2) 2 ?
N4 C16 1.324(2) . ?
C1 N4 1.313(2) 2 ?
C1 C2 1.453(2) . ?
C2 C3 1.388(2) . ?
C2 C7 1.390(2) . ?
C3 C4 1.385(2) . ?
C3 H3 0.9300 . ?
C4 C5 1.390(3) . ?
C4 H4 0.9300 . ?
C5 C6 1.386(3) . ?
C5 H5 0.9300 . ?
C6 C7 1.390(2) . ?
C6 H6 0.9300 . ?
C7 C8 1.447(2) . ?
C9 C10 1.447(2) . ?
C10 C15 1.388(2) . ?
C10 C11 1.397(2) . ?
C11 C12 1.384(2) . ?
C11 H11 0.9300 . ?
C12 C13 1.388(3) . ?
C12 H12 0.9300 . ?
C13 C14 1.381(2) . ?
C13 H13 0.9300 . ?
C14 C15 1.382(2) . ?
C14 H14 0.9300 . ?
C15 C16 1.438(3) . ?
N5 C20 1.306(3) . ?
N5 C17 1.332(3) . ?
C17 C18 1.380(3) . ?
C17 H17 0.9300 . ?
C18 N6 1.309(3) . ?
C18 H18 0.9300 . ?
N6 C19 1.321(3) . ?
C19 C20 1.372(3) . ?
C19 H19 0.9300 . ?
C20 H20 0.9300 . ?
Co1B N1B 1.9155(16) . y
Co1B N7B 1.9176(16) . y
Co1B N3B 1.9189(16) . y
Co1B N5B 1.9206(16) . y
Co1B N9B 2.1778(17) . y
N1B C1B 1.364(2) . ?
N1B C8B 1.376(2) . ?
N2B C8B 1.320(2) . ?
N2B C9B 1.329(2) . ?
N3B C16B 1.368(2) . ?
N3B C9B 1.376(2) . ?
N4B C17B 1.320(2) . ?
N4B C16B 1.330(2) . ?
N5B C17B 1.372(2) . ?
N5B C24B 1.378(2) . ?
N6B C24B 1.319(2) . ?
N6B C25B 1.328(2) . ?
N7B C32B 1.362(2) . ?
N7B C25B 1.370(2) . ?
N8B C1B 1.324(2) . ?
N8B C32B 1.326(2) . ?
C1B C2B 1.446(3) . ?
C2B C7B 1.389(3) . ?
C2B C3B 1.390(3) . ?
C3B C4B 1.373(3) . ?
C3B H3B 0.9300 . ?
C4B C5B 1.385(3) . ?
C4B H4B 0.9300 . ?
C5B C6B 1.387(3) . ?
C5B H5B 0.9300 . ?
C6B C7B 1.385(3) . ?
C6B H6B 0.9300 . ?
C7B C8B 1.449(3) . ?
C9B C10B 1.450(3) . ?
C10B C15B 1.381(2) . ?
C10B C11B 1.387(3) . ?
C11B C12B 1.380(3) . ?
C11B H11B 0.9300 . ?
C12B C13B 1.409(3) . ?
C12B H12B 0.9300 . ?
C13B C14B 1.366(3) . ?
C13B H13B 0.9300 . ?
C14B C15B 1.382(3) . ?
C14B H14B 0.9300 . ?
C15B C16B 1.453(3) . ?
C17B C18B 1.456(2) . ?
C18B C23B 1.385(3) . ?
C18B C19B 1.391(2) . ?
C19B C20B 1.378(3) . ?
C19B H19B 0.9300 . ?
C20B C21B 1.392(3) . ?
C20B H20B 0.9300 . ?
C21B C22B 1.382(2) . ?
C21B H21B 0.9300 . ?
C22B C23B 1.389(3) . ?
C22B H22B 0.9300 . ?
C23B C24B 1.447(3) . ?
C25B C26B 1.453(3) . ?
C26B C31B 1.382(2) . ?
C26B C27B 1.382(3) . ?
C27B C28B 1.371(3) . ?
C27B H27B 0.9300 . ?
C28B C29B 1.401(3) . ?
C28B H28B 0.9300 . ?
C29B C30B 1.368(3) . ?
C29B H29B 0.9300 . ?
C30B C31B 1.385(3) . ?
C30B H30B 0.9300 . ?
C31B C32B 1.445(3) . ?
N9B C34B 1.310(2) . ?
N9B C33B 1.329(2) . ?
C33B C34B 1.383(3) 2_566 ?
C33B H33B 0.9300 . ?
C34B C33B 1.383(3) 2_566 ?
C34B H34B 0.9300 . ?
